data_7704541
loop_
_publ_author_name
'Wilson, Joshua'
'Maxson, Tristan'
'Wright, Isabelle'
'Zeller, Matthias'
'Rosokha, Sergiy V.'

_publ_section_title
;
 Diversity and uniformity in anion-\p complexes of thiocyanate with
 aromatic, olefinic and quinoidal \p-acceptors.
;
_journal_issue 25
_journal_name_full 'Dalton transactions (Cambridge, England : 2003)'
_journal_page_first 8734
_journal_page_last 8743
_journal_paper_doi 10.1039/d0dt01654c
_journal_volume 49
_journal_year 2020
_chemical_formula_moiety 'C12 H28 N, 1.5(C6 F4 O2), C N S'
_chemical_formula_sum 'C22 H28 F6 N2 O3 S'
_chemical_formula_weight 514.52
_space_group_crystal_system monoclinic
_space_group_IT_number 14
_space_group_name_Hall '-P 2ybc'
_space_group_name_H-M_alt 'P 1 21/c 1'
_atom_sites_solution_hydrogens geom
_atom_sites_solution_primary direct
_atom_sites_solution_secondary difmap
_audit_creation_method SHELXL-2018/3
_audit_update_record
;
2020-02-15 deposited with the CCDC.	2020-06-01 downloaded from the CCDC.
;
_cell_angle_alpha 90
_cell_angle_beta 90.110(6)
_cell_angle_gamma 90
_cell_formula_units_Z 4
_cell_length_a 10.2809(17)
_cell_length_b 24.653(4)
_cell_length_c 9.7480(14)
_cell_measurement_reflns_used 9981
_cell_measurement_temperature 150(2)
_cell_measurement_theta_max 30.5674
_cell_measurement_theta_min 2.5806
_cell_volume 2470.7(7)
_computing_cell_refinement 'SAINT V8.38A (Bruker, 2016)'
_computing_data_collection 'Apex3 v2018.1-0 (Bruker, 2018)'
_computing_data_reduction 'SAINT V8.38A (Bruker, 2016)'
_computing_structure_refinement
;  
SHELXL-2018/3 (Sheldrick, 2015, 2018), 
SHELXLE Rev946 (H\"ubschle et al., 2011)
;
_computing_structure_solution 'SHELXS-97 (Sheldrick, 2008)'
_diffrn_ambient_temperature 150(2)
_diffrn_detector_area_resol_mean 10.4167
_diffrn_measured_fraction_theta_full 0.991
_diffrn_measured_fraction_theta_max 0.931
_diffrn_measurement_device_type 'Bruker AXS D8 Quest CMOS diffractometer'
_diffrn_measurement_method 'omega and phi scans'
_diffrn_radiation_monochromator 'Triumph curved graphite crystal'
_diffrn_radiation_type MoK\a
_diffrn_radiation_wavelength 0.71073
_diffrn_reflns_av_R_equivalents 0.0586
_diffrn_reflns_av_unetI/netI 0.0573
_diffrn_reflns_Laue_measured_fraction_full 0.991
_diffrn_reflns_Laue_measured_fraction_max 0.931
_diffrn_reflns_limit_h_max 14
_diffrn_reflns_limit_h_min -13
_diffrn_reflns_limit_k_max 30
_diffrn_reflns_limit_k_min -35
_diffrn_reflns_limit_l_max 10
_diffrn_reflns_limit_l_min -14
_diffrn_reflns_number 28882
_diffrn_reflns_point_group_measured_fraction_full 0.991
_diffrn_reflns_point_group_measured_fraction_max 0.931
_diffrn_reflns_theta_full 25.242
_diffrn_reflns_theta_max 30.996
_diffrn_reflns_theta_min 2.478
_diffrn_source 'fine focus sealed tube X-ray source'
_diffrn_source_current '30 mA'
_diffrn_source_voltage '50 kV'
_exptl_absorpt_coefficient_mu 0.202
_exptl_absorpt_correction_T_max 0.7462
_exptl_absorpt_correction_T_min 0.6197
_exptl_absorpt_correction_type multi-scan
_exptl_absorpt_process_details
;
 SADABS 2016/2: Krause, L., Herbst-Irmer, R., Sheldrick G.M. & Stalke D.,
 J. Appl. Cryst. 48 (2015) 3-10
;
_exptl_crystal_colour red
_exptl_crystal_density_diffrn 1.383
_exptl_crystal_description block
_exptl_crystal_F_000 1072
_exptl_crystal_size_max 0.450
_exptl_crystal_size_mid 0.430
_exptl_crystal_size_min 0.280
_refine_diff_density_max 0.350
_refine_diff_density_min -0.319
_refine_diff_density_rms 0.055
_refine_ls_extinction_coef 0.0103(15)
_refine_ls_extinction_expression Fc^*^=kFc[1+0.001xFc^2^\l^3^/sin(2\q)]^-1/4^
_refine_ls_extinction_method 'SHELXL-2018/3 (Sheldrick 2018)'
_refine_ls_goodness_of_fit_ref 1.050
_refine_ls_hydrogen_treatment constr
_refine_ls_matrix_type full
_refine_ls_number_parameters 313
_refine_ls_number_reflns 7332
_refine_ls_number_restraints 0
_refine_ls_restrained_S_all 1.050
_refine_ls_R_factor_all 0.0616
_refine_ls_R_factor_gt 0.0447
_refine_ls_shift/su_max 0.001
_refine_ls_shift/su_mean 0.000
_refine_ls_structure_factor_coef Fsqd
_refine_ls_weighting_details 'w=1/[\s^2^(Fo^2^)+(0.0547P)^2^+0.3329P] where P=(Fo^2^+2Fc^2^)/3'
_refine_ls_weighting_scheme calc
_refine_ls_wR_factor_gt 0.1094
_refine_ls_wR_factor_ref 0.1186
_reflns_Friedel_coverage 0.000
_reflns_number_gt 5827
_reflns_number_total 7332
_reflns_threshold_expression 'I > 2\s(I)'
_cod_data_source_file d0dt01654c2.cif
_cod_data_source_block RS95_0m
_cod_depositor_comments 'Adding full bibliography for 7704540--7704543.cif.'
_cod_original_sg_symbol_H-M 'P 21/c'
_cod_database_code 7704541
_shelx_shelxl_version_number 2018/3
_shelx_space_group_comment
;
The symmetry employed for this shelxl refinement is uniquely defined
by the following loop, which should always be used as a source of
symmetry information in preference to the above space-group names.
They are only intended as comments.
;
_shelx_estimated_absorpt_t_min 0.915
_shelx_estimated_absorpt_t_max 0.946

loop_
_space_group_symop_operation_xyz
'x, y, z'
'-x, y+1/2, -z+1/2'
'-x, -y, -z'
'x, -y-1/2, z-1/2'

loop_
_atom_site_label
_atom_site_type_symbol
_atom_site_fract_x
_atom_site_fract_y
_atom_site_fract_z
_atom_site_U_iso_or_equiv
_atom_site_adp_type
_atom_site_occupancy
_atom_site_site_symmetry_order
_atom_site_calc_flag
_atom_site_refinement_flags_posn
_atom_site_refinement_flags_adp
_atom_site_refinement_flags_occupancy
_atom_site_disorder_assembly
_atom_site_disorder_group
C1 C 0.8854(2) 0.19741(8) 0.1388(2) 0.0367(4) Uani 1 1 d . . . . .
C2 C 0.92015(18) 0.24556(8) 0.0587(2) 0.0355(4) Uani 1 1 d . . . . .
C3 C 1.0419(2) 0.25878(7) 0.03381(19) 0.0338(4) Uani 1 1 d . . . . .
C4 C 1.15341(18) 0.22594(8) 0.08470(19) 0.0303(4) Uani 1 1 d . . . . .
C5 C 1.1177(2) 0.17558(7) 0.15591(18) 0.0312(4) Uani 1 1 d . . . . .
C6 C 0.9960(2) 0.16270(7) 0.18076(19) 0.0322(4) Uani 1 1 d . . . . .
C7 C 0.8678(2) 0.50371(7) 0.4458(2) 0.0359(4) Uani 1 1 d . . . . .
C8 C 0.8977(2) 0.50001(8) 0.5943(2) 0.0375(4) Uani 1 1 d . . . . .
C9 C 1.0187(2) 0.49768(8) 0.6442(2) 0.0366(4) Uani 1 1 d . . . . .
C10 C 0.9801(2) 0.36407(8) 0.3634(2) 0.0352(4) Uani 1 1 d . . . . .
C11 C 0.47103(16) 0.31460(6) 0.27686(17) 0.0243(3) Uani 1 1 d . . . . .
H11A H 0.446637 0.300220 0.185545 0.029 Uiso 1 1 calc R U . . .
H11B H 0.391295 0.315344 0.333616 0.029 Uiso 1 1 calc R U . . .
C12 C 0.56815(18) 0.27543(7) 0.3430(2) 0.0302(4) Uani 1 1 d . . . . .
H12A H 0.651260 0.275973 0.291864 0.036 Uiso 1 1 calc R U . . .
H12B H 0.585744 0.286443 0.438901 0.036 Uiso 1 1 calc R U . . .
C13 C 0.5098(2) 0.21862(7) 0.3398(2) 0.0339(4) Uani 1 1 d . . . . .
H13A H 0.573584 0.192501 0.374793 0.051 Uiso 1 1 calc R U . . .
H13B H 0.486462 0.209159 0.245256 0.051 Uiso 1 1 calc R U . . .
H13C H 0.431730 0.217660 0.397321 0.051 Uiso 1 1 calc R U . . .
C14 C 0.40885(17) 0.40645(6) 0.19888(19) 0.0262(3) Uani 1 1 d . . . . .
H14A H 0.438767 0.444554 0.193107 0.031 Uiso 1 1 calc R U . . .
H14B H 0.335099 0.405512 0.263993 0.031 Uiso 1 1 calc R U . . .
C15 C 0.3580(2) 0.38973(7) 0.05754(19) 0.0310(4) Uani 1 1 d . . . . .
H15A H 0.322202 0.352492 0.062056 0.037 Uiso 1 1 calc R U . . .
H15B H 0.430334 0.389846 -0.009332 0.037 Uiso 1 1 calc R U . . .
C16 C 0.2516(2) 0.42916(8) 0.0102(2) 0.0429(5) Uani 1 1 d . . . . .
H16A H 0.177794 0.427285 0.073485 0.064 Uiso 1 1 calc R U . . .
H16B H 0.222668 0.419211 -0.082293 0.064 Uiso 1 1 calc R U . . .
H16C H 0.286374 0.466166 0.009137 0.064 Uiso 1 1 calc R U . . .
C17 C 0.63476(17) 0.37104(6) 0.16424(18) 0.0271(3) Uani 1 1 d . . . . .
H17A H 0.612336 0.347816 0.084789 0.032 Uiso 1 1 calc R U . . .
H17B H 0.707857 0.353398 0.213175 0.032 Uiso 1 1 calc R U . . .
C18 C 0.6818(2) 0.42532(7) 0.1102(2) 0.0341(4) Uani 1 1 d . . . . .
H18A H 0.612062 0.443176 0.056563 0.041 Uiso 1 1 calc R U . . .
H18B H 0.706079 0.449376 0.187454 0.041 Uiso 1 1 calc R U . . .
C19 C 0.7988(2) 0.41484(8) 0.0200(2) 0.0429(5) Uani 1 1 d . . . . .
H19A H 0.867686 0.397645 0.074397 0.064 Uiso 1 1 calc R U . . .
H19B H 0.830708 0.449295 -0.017154 0.064 Uiso 1 1 calc R U . . .
H19C H 0.773905 0.390796 -0.055674 0.064 Uiso 1 1 calc R U . . .
C20 C 0.56359(17) 0.39691(7) 0.39602(18) 0.0256(3) Uani 1 1 d . . . . .
H20A H 0.643313 0.377797 0.426310 0.031 Uiso 1 1 calc R U . . .
H20B H 0.586880 0.435407 0.380781 0.031 Uiso 1 1 calc R U . . .
C21 C 0.46515(18) 0.39417(8) 0.50961(18) 0.0307(4) Uani 1 1 d . . . . .
H21A H 0.443706 0.355857 0.529939 0.037 Uiso 1 1 calc R U . . .
H21B H 0.384277 0.412946 0.481441 0.037 Uiso 1 1 calc R U . . .
C22 C 0.5227(2) 0.42163(9) 0.6384(2) 0.0379(4) Uani 1 1 d . . . . .
H22A H 0.458601 0.420708 0.712617 0.057 Uiso 1 1 calc R U . . .
H22B H 0.544661 0.459386 0.617160 0.057 Uiso 1 1 calc R U . . .
H22C H 0.601363 0.402232 0.667098 0.057 Uiso 1 1 calc R U . . .
N1 N 0.88701(19) 0.38073(8) 0.4034(2) 0.0472(5) Uani 1 1 d . . . . .
N2 N 0.51937(14) 0.37253(5) 0.25923(14) 0.0228(3) Uani 1 1 d . . . . .
O1 O 0.77481(15) 0.18785(7) 0.1718(2) 0.0577(5) Uani 1 1 d . . . . .
O2 O 1.26513(13) 0.24080(7) 0.07482(16) 0.0434(4) Uani 1 1 d . . . . .
O3 O 0.75836(14) 0.50935(6) 0.4010(2) 0.0492(4) Uani 1 1 d . . . . .
S1 S 1.11671(6) 0.33843(2) 0.31025(6) 0.04349(14) Uani 1 1 d . . . . .
F1 F 0.82045(14) 0.27629(6) 0.01493(18) 0.0598(4) Uani 1 1 d . . . . .
F2 F 1.07218(15) 0.30336(5) -0.03492(13) 0.0518(4) Uani 1 1 d . . . . .
F3 F 1.21730(13) 0.14469(6) 0.19808(14) 0.0487(3) Uani 1 1 d . . . . .
F4 F 0.96636(15) 0.11787(5) 0.24960(14) 0.0518(4) Uani 1 1 d . . . . .
F5 F 0.79547(14) 0.50058(6) 0.67561(17) 0.0566(4) Uani 1 1 d . . . . .
F6 F 1.04489(15) 0.49583(6) 0.77832(14) 0.0540(4) Uani 1 1 d . . . . .

loop_
_atom_site_aniso_label
_atom_site_aniso_U_11
_atom_site_aniso_U_22
_atom_site_aniso_U_33
_atom_site_aniso_U_23
_atom_site_aniso_U_13
_atom_site_aniso_U_12
C1 0.0296(10) 0.0375(9) 0.0431(10) -0.0155(8) 0.0122(9) -0.0035(8)
C2 0.0336(10) 0.0294(9) 0.0434(10) -0.0077(8) -0.0053(8) 0.0069(8)
C3 0.0425(11) 0.0270(8) 0.0318(9) 0.0028(7) -0.0012(8) -0.0046(8)
C4 0.0281(10) 0.0342(9) 0.0284(8) -0.0014(7) 0.0021(7) -0.0069(7)
C5 0.0313(9) 0.0339(8) 0.0283(8) 0.0026(7) 0.0021(7) 0.0061(7)
C6 0.0426(10) 0.0247(8) 0.0295(8) -0.0002(7) 0.0119(8) -0.0045(7)
C7 0.0289(10) 0.0226(8) 0.0562(12) -0.0049(8) -0.0062(9) -0.0007(7)
C8 0.0311(10) 0.0292(9) 0.0522(11) -0.0053(8) 0.0053(9) -0.0043(7)
C9 0.0388(12) 0.0276(8) 0.0433(10) -0.0016(7) -0.0029(9) -0.0039(8)
C10 0.0401(12) 0.0298(9) 0.0358(9) 0.0078(7) -0.0038(8) -0.0080(8)
C11 0.0233(8) 0.0166(6) 0.0330(8) 0.0012(6) 0.0032(6) -0.0016(6)
C12 0.0258(8) 0.0228(8) 0.0421(10) 0.0031(7) 0.0001(7) 0.0026(6)
C13 0.0345(10) 0.0226(8) 0.0446(10) 0.0083(7) 0.0066(8) 0.0033(7)
C14 0.0278(9) 0.0172(6) 0.0337(8) -0.0001(6) 0.0023(7) 0.0034(6)
C15 0.0374(11) 0.0235(8) 0.0322(8) -0.0009(7) -0.0008(7) 0.0042(7)
C16 0.0537(13) 0.0335(10) 0.0416(11) 0.0017(8) -0.0074(10) 0.0125(9)
C17 0.0274(9) 0.0221(7) 0.0317(8) -0.0025(6) 0.0101(7) -0.0011(6)
C18 0.0376(11) 0.0237(8) 0.0411(10) -0.0018(7) 0.0159(8) -0.0040(7)
C19 0.0463(12) 0.0329(10) 0.0497(11) 0.0006(9) 0.0259(10) -0.0037(9)
C20 0.0209(8) 0.0244(7) 0.0314(8) -0.0049(6) 0.0039(7) -0.0023(6)
C21 0.0266(9) 0.0353(9) 0.0303(8) -0.0041(7) 0.0073(7) -0.0024(7)
C22 0.0353(10) 0.0463(11) 0.0322(9) -0.0083(8) 0.0043(8) 0.0020(8)
N1 0.0253(9) 0.0500(10) 0.0663(12) 0.0225(9) -0.0031(9) 0.0042(8)
N2 0.0223(7) 0.0184(6) 0.0276(6) -0.0014(5) 0.0040(5) -0.0011(5)
O1 0.0323(8) 0.0593(10) 0.0817(12) -0.0235(9) 0.0260(9) -0.0073(7)
O2 0.0289(7) 0.0571(9) 0.0442(8) -0.0058(7) 0.0047(6) -0.0163(7)
O3 0.0297(8) 0.0363(8) 0.0814(12) -0.0113(8) -0.0150(8) 0.0069(6)
S1 0.0356(3) 0.0550(3) 0.0400(3) 0.0035(2) 0.0113(2) 0.0005(2)
F1 0.0444(8) 0.0469(7) 0.0882(11) -0.0115(7) -0.0175(7) 0.0211(6)
F2 0.0742(10) 0.0356(6) 0.0457(7) 0.0138(5) -0.0047(7) -0.0125(6)
F3 0.0427(7) 0.0539(8) 0.0496(7) 0.0115(6) -0.0015(6) 0.0175(6)
F4 0.0720(10) 0.0344(6) 0.0491(7) 0.0071(5) 0.0223(7) -0.0122(6)
F5 0.0396(7) 0.0610(8) 0.0692(9) -0.0167(7) 0.0189(7) -0.0121(6)
F6 0.0646(9) 0.0515(7) 0.0458(7) 0.0008(6) -0.0093(7) -0.0113(7)

loop_
_atom_type_symbol
_atom_type_description
_atom_type_scat_dispersion_real
_atom_type_scat_dispersion_imag
_atom_type_scat_source
C C 0.0033 0.0016 'International Tables Vol C Tables 4.2.6.8 and 6.1.1.4'
H H 0.0000 0.0000 'International Tables Vol C Tables 4.2.6.8 and 6.1.1.4'
N N 0.0061 0.0033 'International Tables Vol C Tables 4.2.6.8 and 6.1.1.4'
O O 0.0106 0.0060 'International Tables Vol C Tables 4.2.6.8 and 6.1.1.4'
S S 0.1246 0.1234 'International Tables Vol C Tables 4.2.6.8 and 6.1.1.4'
F F 0.0171 0.0103 'International Tables Vol C Tables 4.2.6.8 and 6.1.1.4'

loop_
_geom_angle_atom_site_label_1
_geom_angle_atom_site_label_2
_geom_angle_atom_site_label_3
_geom_angle
_geom_angle_site_symmetry_1
_geom_angle_site_symmetry_3
_geom_angle_publ_flag
O1 C1 C2 122.1(2) . . ?
O1 C1 C6 122.5(2) . . ?
C2 C1 C6 115.29(16) . . ?
C3 C2 F1 121.79(19) . . ?
C3 C2 C1 122.13(18) . . ?
F1 C2 C1 116.05(18) . . ?
C2 C3 F2 121.56(19) . . ?
C2 C3 C4 122.43(17) . . ?
F2 C3 C4 115.99(17) . . ?
O2 C4 C5 122.13(18) . . ?
O2 C4 C3 122.68(18) . . ?
C5 C4 C3 115.08(16) . . ?
C6 C5 F3 122.24(17) . . ?
C6 C5 C4 122.04(17) . . ?
F3 C5 C4 115.68(17) . . ?
C5 C6 F4 120.91(19) . . ?
C5 C6 C1 122.74(16) . . ?
F4 C6 C1 116.32(17) . . ?
O3 C7 C9 121.8(2) . 3_766 ?
O3 C7 C8 123.3(2) . . ?
C9 C7 C8 114.88(18) 3_766 . ?
F5 C8 C9 121.7(2) . . ?
F5 C8 C7 115.00(19) . . ?
C9 C8 C7 123.32(19) . . ?
C8 C9 F6 122.9(2) . . ?
C8 C9 C7 121.8(2) . 3_766 ?
F6 C9 C7 115.30(19) . 3_766 ?
N1 C10 S1 177.86(19) . . ?
N2 C11 C12 115.26(14) . . ?
N2 C11 H11A 108.5 . . ?
C12 C11 H11A 108.5 . . ?
N2 C11 H11B 108.5 . . ?
C12 C11 H11B 108.5 . . ?
H11A C11 H11B 107.5 . . ?
C13 C12 C11 108.34(15) . . ?
C13 C12 H12A 110.0 . . ?
C11 C12 H12A 110.0 . . ?
C13 C12 H12B 110.0 . . ?
C11 C12 H12B 110.0 . . ?
H12A C12 H12B 108.4 . . ?
C12 C13 H13A 109.5 . . ?
C12 C13 H13B 109.5 . . ?
H13A C13 H13B 109.5 . . ?
C12 C13 H13C 109.5 . . ?
H13A C13 H13C 109.5 . . ?
H13B C13 H13C 109.5 . . ?
N2 C14 C15 116.88(13) . . ?
N2 C14 H14A 108.1 . . ?
C15 C14 H14A 108.1 . . ?
N2 C14 H14B 108.1 . . ?
C15 C14 H14B 108.1 . . ?
H14A C14 H14B 107.3 . . ?
C14 C15 C16 110.04(15) . . ?
C14 C15 H15A 109.7 . . ?
C16 C15 H15A 109.7 . . ?
C14 C15 H15B 109.7 . . ?
C16 C15 H15B 109.7 . . ?
H15A C15 H15B 108.2 . . ?
C15 C16 H16A 109.5 . . ?
C15 C16 H16B 109.5 . . ?
H16A C16 H16B 109.5 . . ?
C15 C16 H16C 109.5 . . ?
H16A C16 H16C 109.5 . . ?
H16B C16 H16C 109.5 . . ?
N2 C17 C18 116.33(13) . . ?
N2 C17 H17A 108.2 . . ?
C18 C17 H17A 108.2 . . ?
N2 C17 H17B 108.2 . . ?
C18 C17 H17B 108.2 . . ?
H17A C17 H17B 107.4 . . ?
C19 C18 C17 107.78(15) . . ?
C19 C18 H18A 110.2 . . ?
C17 C18 H18A 110.2 . . ?
C19 C18 H18B 110.2 . . ?
C17 C18 H18B 110.2 . . ?
H18A C18 H18B 108.5 . . ?
C18 C19 H19A 109.5 . . ?
C18 C19 H19B 109.5 . . ?
H19A C19 H19B 109.5 . . ?
C18 C19 H19C 109.5 . . ?
H19A C19 H19C 109.5 . . ?
H19B C19 H19C 109.5 . . ?
C21 C20 N2 115.13(14) . . ?
C21 C20 H20A 108.5 . . ?
N2 C20 H20A 108.5 . . ?
C21 C20 H20B 108.5 . . ?
N2 C20 H20B 108.5 . . ?
H20A C20 H20B 107.5 . . ?
C20 C21 C22 108.77(15) . . ?
C20 C21 H21A 109.9 . . ?
C22 C21 H21A 109.9 . . ?
C20 C21 H21B 109.9 . . ?
C22 C21 H21B 109.9 . . ?
H21A C21 H21B 108.3 . . ?
C21 C22 H22A 109.5 . . ?
C21 C22 H22B 109.5 . . ?
H22A C22 H22B 109.5 . . ?
C21 C22 H22C 109.5 . . ?
H22A C22 H22C 109.5 . . ?
H22B C22 H22C 109.5 . . ?
C17 N2 C11 107.71(12) . . ?
C17 N2 C14 111.26(13) . . ?
C11 N2 C14 108.32(13) . . ?
C17 N2 C20 108.18(13) . . ?
C11 N2 C20 111.50(12) . . ?
C14 N2 C20 109.87(12) . . ?

loop_
_geom_bond_atom_site_label_1
_geom_bond_atom_site_label_2
_geom_bond_distance
_geom_bond_site_symmetry_2
_geom_bond_publ_flag
C1 O1 1.205(2) . ?
C1 C2 1.465(3) . ?
C1 C6 1.480(3) . ?
C2 C3 1.316(3) . ?
C2 F1 1.343(2) . ?
C3 F2 1.325(2) . ?
C3 C4 1.488(3) . ?
C4 O2 1.210(2) . ?
C4 C5 1.469(3) . ?
C5 C6 1.313(3) . ?
C5 F3 1.340(2) . ?
C6 F4 1.329(2) . ?
C7 O3 1.215(3) . ?
C7 C9 1.462(3) 3_766 ?
C7 C8 1.482(3) . ?
C8 F5 1.318(2) . ?
C8 C9 1.335(3) . ?
C9 F6 1.335(3) . ?
C10 N1 1.113(3) . ?
C10 S1 1.626(2) . ?
C11 N2 1.522(2) . ?
C11 C12 1.531(2) . ?
C11 H11A 0.9900 . ?
C11 H11B 0.9900 . ?
C12 C13 1.524(2) . ?
C12 H12A 0.9900 . ?
C12 H12B 0.9900 . ?
C13 H13A 0.9800 . ?
C13 H13B 0.9800 . ?
C13 H13C 0.9800 . ?
C14 N2 1.528(2) . ?
C14 C15 1.529(3) . ?
C14 H14A 0.9900 . ?
C14 H14B 0.9900 . ?
C15 C16 1.534(3) . ?
C15 H15A 0.9900 . ?
C15 H15B 0.9900 . ?
C16 H16A 0.9800 . ?
C16 H16B 0.9800 . ?
C16 H16C 0.9800 . ?
C17 N2 1.507(2) . ?
C17 C18 1.517(2) . ?
C17 H17A 0.9900 . ?
C17 H17B 0.9900 . ?
C18 C19 1.514(3) . ?
C18 H18A 0.9900 . ?
C18 H18B 0.9900 . ?
C19 H19A 0.9800 . ?
C19 H19B 0.9800 . ?
C19 H19C 0.9800 . ?
C20 C21 1.503(2) . ?
C20 N2 1.531(2) . ?
C20 H20A 0.9900 . ?
C20 H20B 0.9900 . ?
C21 C22 1.543(3) . ?
C21 H21A 0.9900 . ?
C21 H21B 0.9900 . ?
C22 H22A 0.9800 . ?
C22 H22B 0.9800 . ?
C22 H22C 0.9800 . ?

loop_
_geom_torsion_atom_site_label_1
_geom_torsion_atom_site_label_2
_geom_torsion_atom_site_label_3
_geom_torsion_atom_site_label_4
_geom_torsion
_geom_torsion_site_symmetry_1
_geom_torsion_site_symmetry_2
_geom_torsion_site_symmetry_3
_geom_torsion_site_symmetry_4
_geom_torsion_publ_flag
O1 C1 C2 C3 173.4(2) . . . . ?
C6 C1 C2 C3 -4.3(3) . . . . ?
O1 C1 C2 F1 -5.0(3) . . . . ?
C6 C1 C2 F1 177.33(16) . . . . ?
F1 C2 C3 F2 0.5(3) . . . . ?
C1 C2 C3 F2 -177.76(17) . . . . ?
F1 C2 C3 C4 178.37(18) . . . . ?
C1 C2 C3 C4 0.1(3) . . . . ?
C2 C3 C4 O2 -171.95(19) . . . . ?
F2 C3 C4 O2 6.0(3) . . . . ?
C2 C3 C4 C5 4.3(3) . . . . ?
F2 C3 C4 C5 -177.70(16) . . . . ?
O2 C4 C5 C6 171.79(19) . . . . ?
C3 C4 C5 C6 -4.5(3) . . . . ?
O2 C4 C5 F3 -5.9(3) . . . . ?
C3 C4 C5 F3 177.77(16) . . . . ?
F3 C5 C6 F4 0.0(3) . . . . ?
C4 C5 C6 F4 -177.60(16) . . . . ?
F3 C5 C6 C1 177.89(18) . . . . ?
C4 C5 C6 C1 0.3(3) . . . . ?
O1 C1 C6 C5 -173.5(2) . . . . ?
C2 C1 C6 C5 4.1(3) . . . . ?
O1 C1 C6 F4 4.5(3) . . . . ?
C2 C1 C6 F4 -177.85(16) . . . . ?
O3 C7 C8 F5 3.2(3) . . . . ?
C9 C7 C8 F5 -179.20(16) 3_766 . . . ?
O3 C7 C8 C9 -175.08(19) . . . . ?
C9 C7 C8 C9 2.5(3) 3_766 . . . ?
F5 C8 C9 F6 -0.1(3) . . . . ?
C7 C8 C9 F6 178.14(16) . . . . ?
F5 C8 C9 C7 179.15(17) . . . 3_766 ?
C7 C8 C9 C7 -2.7(3) . . . 3_766 ?
N2 C11 C12 C13 -174.44(14) . . . . ?
N2 C14 C15 C16 -177.80(16) . . . . ?
N2 C17 C18 C19 178.90(18) . . . . ?
N2 C20 C21 C22 -178.45(15) . . . . ?
C18 C17 N2 C11 168.31(16) . . . . ?
C18 C17 N2 C14 49.7(2) . . . . ?
C18 C17 N2 C20 -71.0(2) . . . . ?
C12 C11 N2 C17 62.32(18) . . . . ?
C12 C11 N2 C14 -177.23(14) . . . . ?
C12 C11 N2 C20 -56.22(18) . . . . ?
C15 C14 N2 C17 56.74(18) . . . . ?
C15 C14 N2 C11 -61.47(18) . . . . ?
C15 C14 N2 C20 176.52(14) . . . . ?
C21 C20 N2 C17 -171.71(14) . . . . ?
C21 C20 N2 C11 -53.45(19) . . . . ?
C21 C20 N2 C14 66.65(18) . . . . ?
